data_1550785
loop_
_publ_author_name
'Hou, Yujiao'
'An, Haiyan'
'Chang, Shenzhen'
'Zhang, Jie'

_publ_section_title
;
 Versatile catalysts constructed from hybrid polyoxomolybdates for
 simultaneously detoxifying sulfur mustard and organophosphate simulants
;
_journal_name_full 'Catalysis Science &amp; Technology'
_journal_paper_doi 10.1039/C9CY00094A
_journal_year 2019
_chemical_formula_sum 'C16 H78 As2 Co2 Mo12 N4 O75 Rb2'
_chemical_formula_weight 3116.74
_chemical_name_systematic
;
 ?
;
_space_group_crystal_system monoclinic
_space_group_IT_number 14
_space_group_name_Hall '-P 2ybc'
_space_group_name_H-M_alt 'P 1 21/c 1'
_symmetry_space_group_name_Hall '-P 2ybc'
_symmetry_space_group_name_H-M 'P 1 21/c 1'
_atom_sites_solution_hydrogens geom
_audit_creation_method SHELXL-2014
_audit_update_record
;
2018-10-04 deposited with the CCDC.    2019-03-26 downloaded from the CCDC.
;
_cell_angle_alpha 90
_cell_angle_beta 120.0320(10)
_cell_angle_gamma 90
_cell_formula_units_Z 2
_cell_length_a 13.8787(3)
_cell_length_b 23.7424(5)
_cell_length_c 15.8044(3)
_cell_measurement_reflns_used 47460
_cell_measurement_temperature 293(2)
_cell_measurement_theta_max 25.00
_cell_measurement_theta_min 1.715
_cell_volume 4508.60(17)
_computing_molecular_graphics 'Bruker SHELXTL'
_computing_publication_material 'Bruker SHELXTL'
_computing_structure_refinement 'SHELXL-2014 (Sheldrick, 2014)'
_diffrn_ambient_temperature 293(2)
_diffrn_measured_fraction_theta_full 0.976
_diffrn_measured_fraction_theta_max 1.000
_diffrn_measurement_device_type 'Bruker Smart Apex CCD'
_diffrn_measurement_method \w-2\q
_diffrn_radiation_type MoK\a
_diffrn_radiation_wavelength 0.71073
_diffrn_reflns_av_R_equivalents 0.0439
_diffrn_reflns_av_unetI/netI 0.0326
_diffrn_reflns_Laue_measured_fraction_full 0.976
_diffrn_reflns_Laue_measured_fraction_max 1.000
_diffrn_reflns_limit_h_max 16
_diffrn_reflns_limit_h_min -16
_diffrn_reflns_limit_k_max 28
_diffrn_reflns_limit_k_min -28
_diffrn_reflns_limit_l_max 18
_diffrn_reflns_limit_l_min -18
_diffrn_reflns_number 47460
_diffrn_reflns_point_group_measured_fraction_full 0.976
_diffrn_reflns_point_group_measured_fraction_max 1.000
_diffrn_reflns_theta_full 25.242
_diffrn_reflns_theta_max 25.000
_diffrn_reflns_theta_min 1.715
_exptl_absorpt_coefficient_mu 3.877
_exptl_absorpt_correction_T_max 0.443
_exptl_absorpt_correction_T_min 0.395
_exptl_absorpt_correction_type empirical
_exptl_absorpt_process_details 'ABSCOR by T.Higashi 8 March, 1995'
_exptl_crystal_colour red
_exptl_crystal_density_diffrn 2.296
_exptl_crystal_density_method 'not measured'
_exptl_crystal_description block
_exptl_crystal_F_000 2999
_exptl_crystal_size_max 0.25
_exptl_crystal_size_mid 0.24
_exptl_crystal_size_min 0.21
_refine_diff_density_max 2.004
_refine_diff_density_min -1.199
_refine_diff_density_rms 0.209
_refine_ls_extinction_method none
_refine_ls_goodness_of_fit_ref 1.137
_refine_ls_hydrogen_treatment constr
_refine_ls_matrix_type full
_refine_ls_number_parameters 577
_refine_ls_number_reflns 7949
_refine_ls_number_restraints 85
_refine_ls_restrained_S_all 1.142
_refine_ls_R_factor_all 0.0644
_refine_ls_R_factor_gt 0.0556
_refine_ls_shift/su_max 0.002
_refine_ls_shift/su_mean 0.000
_refine_ls_structure_factor_coef Fsqd
_refine_ls_weighting_details 'w=1/[\s^2^(Fo^2^)+(0.0571P)^2^+83.0492P] where P=(Fo^2^+2Fc^2^)/3'
_refine_ls_weighting_scheme calc
_refine_ls_wR_factor_gt 0.1483
_refine_ls_wR_factor_ref 0.1528
_reflns_Friedel_coverage 0.000
_reflns_number_gt 6957
_reflns_number_total 7949
_reflns_threshold_expression 'I > 2\s(I)'
_cod_data_source_file c9cy00094a2.cif
_cod_data_source_block 9
_cod_database_code 1550785
_shelx_space_group_comment
;
The symmetry employed for this shelxl refinement is uniquely defined
by the following loop, which should always be used as a source of
symmetry information in preference to the above space-group names.
They are only intended as comments.
;
_shelxl_version_number 2014-3

loop_
_space_group_symop_operation_xyz
'x, y, z'
'-x, y+1/2, -z+1/2'
'-x, -y, -z'
'x, -y-1/2, z-1/2'

loop_
_atom_site_label
_atom_site_type_symbol
_atom_site_fract_x
_atom_site_fract_y
_atom_site_fract_z
_atom_site_U_iso_or_equiv
_atom_site_adp_type
_atom_site_occupancy
_atom_site_site_symmetry_order
_atom_site_calc_flag
_atom_site_refinement_flags_posn
_atom_site_refinement_flags_adp
_atom_site_refinement_flags_occupancy
Mo1 Mo 0.36813(7) 0.11990(3) 0.54939(6) 0.0193(2) Uani 1 1 d . . .
Mo2 Mo 0.56193(7) 0.20936(3) 0.57936(6) 0.0208(2) Uani 1 1 d . . .
Mo3 Mo 0.90622(7) 0.07818(3) 0.91212(6) 0.0217(2) Uani 1 1 d . . .
Mo4 Mo 0.69614(7) -0.02110(3) 0.87844(6) 0.0221(2) Uani 1 1 d . . .
Mo5 Mo 0.43862(7) -0.00164(3) 0.70327(6) 0.0203(2) Uani 1 1 d . . .
Mo6 Mo 0.84070(8) 0.18879(4) 0.77052(7) 0.0293(2) Uani 1 1 d . . .
As1 As 0.62048(8) 0.11710(4) 0.77869(7) 0.0173(2) Uani 1 1 d . . .
Co1 Co 0.90671(19) -0.06208(9) 0.82337(17) 0.0153(5) Uani 0.5 1 d . . P
Co2 Co 0.1295(2) 0.40534(13) 0.2195(2) 0.0343(7) Uani 0.5 1 d . . P
Rb1 Rb 0.66238(11) 0.03953(5) 0.60788(9) 0.0411(3) Uani 1 1 d . . .
O1 O 0.8191(7) 0.2188(3) 0.8967(5) 0.0381(19) Uani 1 1 d . . .
O2 O 0.3645(6) 0.1846(3) 0.6582(5) 0.0282(16) Uani 1 1 d . . .
O3 O 0.8616(6) 0.1436(3) 0.9922(5) 0.0299(16) Uani 1 1 d . . .
O4 O 0.5431(7) 0.2759(3) 0.5307(5) 0.0346(18) Uani 1 1 d . . .
O5 O 0.7419(7) -0.0663(3) 0.9746(6) 0.042(2) Uani 1 1 d . . .
O6 O 0.3216(6) -0.0335(3) 0.6920(6) 0.0372(18) Uani 1 1 d . . .
O7 O 0.9201(8) 0.2487(4) 0.7928(7) 0.056(3) Uani 1 1 d . . .
O8 O 0.3786(6) 0.0701(3) 0.6481(5) 0.0234(14) Uani 1 1 d . . .
O9 O 0.5454(5) 0.1333(3) 0.6512(5) 0.0206(14) Uani 1 1 d . . .
O10 O 0.9182(7) 0.0303(4) 0.8360(6) 0.041(2) Uani 1 1 d . . .
O11 O 0.4062(6) 0.1865(3) 0.5011(5) 0.0238(15) Uani 1 1 d . . .
O12 O 0.5454(6) -0.0504(3) 0.8069(5) 0.0239(15) Uani 1 1 d . . .
O13 O 0.7549(5) 0.1157(3) 0.7908(4) 0.0204(14) Uani 1 1 d . . .
O14 O 0.5973(5) 0.0429(2) 0.7648(4) 0.0188(13) Uani 1 1 d . . .
O15 O 0.9573(6) 0.1437(3) 0.8754(5) 0.0301(16) Uani 1 1 d . . .
O16 O 0.4908(6) 0.2480(3) 0.6722(5) 0.0305(17) Uani 1 1 d . . .
O17 O 0.6223(6) 0.0302(3) 0.9543(5) 0.0290(16) Uani 1 1 d . . .
O18 O 1.0224(6) 0.0676(3) 1.0241(5) 0.0315(17) Uani 1 1 d . . .
O19 O 0.2259(6) 0.1289(3) 0.4841(6) 0.0376(18) Uani 1 1 d . . .
O20 O 0.7443(6) -0.0496(3) 0.8052(5) 0.0303(16) Uani 1 1 d . . .
O21 O 0.3934(6) 0.0728(3) 0.4818(5) 0.0298(16) Uani 1 1 d . . .
O22 O 0.8463(7) 0.1568(4) 0.6764(6) 0.047(2) Uani 1 1 d . . .
O23 O 0.4525(6) -0.0307(3) 0.6105(5) 0.0334(17) Uani 1 1 d . . .
O24 O 0.6950(6) 0.2194(3) 0.7001(5) 0.0285(16) Uani 1 1 d . . .
O25 O 0.8007(6) 0.0384(3) 0.9336(5) 0.0231(14) Uani 1 1 d . . .
O26 O 0.6092(6) 0.1709(3) 0.5161(5) 0.0316(17) Uani 1 1 d . . .
O27 O 0.4461(6) 0.0431(3) 0.8357(5) 0.0331(17) Uani 1 1 d . . .
C1 C 0.8070(15) 0.2263(6) 1.0407(10) 0.061(4) Uani 1 1 d . . .
H1A H 0.8194 0.2024 1.0943 0.091 Uiso 1 1 calc R U .
H1B H 0.8552 0.2584 1.0652 0.091 Uiso 1 1 calc R U .
H1C H 0.7309 0.2386 1.0069 0.091 Uiso 1 1 calc R U .
C2 C 0.6044(12) 0.0967(5) 1.0860(9) 0.048(3) Uani 1 1 d . . .
H2A H 0.6580 0.1183 1.0772 0.057 Uiso 1 1 calc R U .
H2B H 0.6388 0.0612 1.1165 0.057 Uiso 1 1 calc R U .
C3 C 0.5047(11) 0.0858(5) 0.9898(9) 0.037(3) Uani 1 1 d . . .
H3A H 0.4737 0.1217 0.9584 0.045 Uiso 1 1 calc R U .
H3B H 0.4492 0.0671 1.0000 0.045 Uiso 1 1 calc R U .
C4 C 0.3961(11) 0.2635(5) 0.7595(9) 0.039(3) Uani 1 1 d . . .
H4A H 0.4342 0.2461 0.8237 0.046 Uiso 1 1 calc R U .
H4B H 0.3170 0.2626 0.7366 0.046 Uiso 1 1 calc R U .
C5 C 0.4331(10) 0.3242(4) 0.7688(9) 0.034(3) Uani 1 1 d . . .
H5A H 0.5136 0.3254 0.8001 0.040 Uiso 1 1 calc R U .
H5B H 0.4028 0.3403 0.7040 0.040 Uiso 1 1 calc R U .
C6 C 0.5268(9) 0.0501(4) 0.9215(8) 0.027(2) Uani 1 1 d . . .
C7 C 0.8313(9) 0.1937(4) 0.9706(8) 0.032(2) Uani 1 1 d . . .
C8 C 0.4185(9) 0.2290(4) 0.6907(7) 0.024(2) Uani 1 1 d . . .
N1 N 0.5739(11) 0.1282(4) 1.1507(8) 0.051(3) Uani 1 1 d . . .
H1D H 0.6348 0.1344 1.2082 0.076 Uiso 1 1 calc R U .
H1E H 0.5433 0.1610 1.1231 0.076 Uiso 1 1 calc R U .
H1F H 0.5255 0.1081 1.1595 0.076 Uiso 1 1 calc R U .
N2 N 0.3974(8) 0.3586(4) 0.8259(6) 0.033(2) Uani 1 1 d . . .
H2C H 0.4209 0.3938 0.8294 0.050 Uiso 1 1 calc R U .
H2D H 0.3235 0.3583 0.7969 0.050 Uiso 1 1 calc R U .
H2E H 0.4262 0.3445 0.8859 0.050 Uiso 1 1 calc R U .
O1W O 1.0830(15) -0.0657(7) 0.8483(10) 0.047(4) Uani 0.5 1 d . U P
O2W O 0.8515(9) -0.1501(5) 0.7965(9) 0.014(2) Uani 0.5 1 d . U P
O3W O 0.8552(10) -0.0470(5) 0.6691(9) 0.022(3) Uani 0.5 1 d . U P
O4W O 0.0562(16) 0.3303(7) 0.1489(14) 0.054(5) Uani 0.5 1 d . U P
O5W O 0.1296(15) 0.4359(8) 0.0920(14) 0.053(5) Uani 0.5 1 d . U P
O6W O 0.2070(16) 0.4783(8) 0.2928(16) 0.063(5) Uani 0.5 1 d . U P
O7W O 0.1282(12) 0.3842(7) 0.3413(11) 0.035(4) Uani 0.5 1 d . U P
O8W O 0.2830(11) 0.3725(5) 0.2672(10) 0.023(3) Uani 0.5 1 d . U P
O9W O -0.0333(16) 0.4464(9) 0.1621(15) 0.063(5) Uani 0.5 1 d . U P
OW1 O 0.298(5) 0.298(3) 0.473(5) 0.21(3) Uani 0.5 1 d . U P
OW2 O 0.262(2) 0.2780(12) 0.4359(19) 0.099(10) Uani 0.5 1 d D U P
OW3 O 0.103(3) 0.6293(14) 0.213(3) 0.135(12) Uani 0.5 1 d . U P
OW4 O 0.067(2) 0.1993(12) 0.4911(16) 0.091(9) Uani 0.5 1 d . . P
OW5 O 0.1008(16) 0.2381(9) 0.2739(15) 0.168(8) Uani 1 1 d D U .
OW6 O 0.2550(16) 0.6676(6) 0.1674(14) 0.146(7) Uani 1 1 d . . .
OW7 O 0.1448(14) 0.1940(7) 0.0417(11) 0.122(5) Uani 1 1 d . U .
OW8 O 0.7746(15) 0.0983(9) 0.4950(13) 0.151(8) Uani 1 1 d . . .

loop_
_atom_site_aniso_label
_atom_site_aniso_U_11
_atom_site_aniso_U_22
_atom_site_aniso_U_33
_atom_site_aniso_U_23
_atom_site_aniso_U_13
_atom_site_aniso_U_12
Mo1 0.0192(4) 0.0149(4) 0.0207(4) -0.0006(3) 0.0076(3) -0.0005(3)
Mo2 0.0266(5) 0.0137(4) 0.0225(4) 0.0002(3) 0.0126(4) -0.0022(3)
Mo3 0.0173(4) 0.0213(4) 0.0223(4) -0.0036(3) 0.0069(4) 0.0012(3)
Mo4 0.0219(5) 0.0146(4) 0.0252(4) 0.0016(3) 0.0082(4) 0.0026(3)
Mo5 0.0196(5) 0.0141(4) 0.0260(4) 0.0002(3) 0.0105(4) -0.0019(3)
Mo6 0.0254(5) 0.0334(5) 0.0271(5) 0.0017(4) 0.0117(4) -0.0105(4)
As1 0.0184(5) 0.0139(4) 0.0193(5) -0.0007(3) 0.0093(4) -0.0004(4)
Co1 0.0069(12) 0.0117(11) 0.0145(11) -0.0046(9) -0.0044(9) 0.0023(9)
Co2 0.0243(16) 0.0357(16) 0.0524(19) -0.0117(14) 0.0262(15) -0.0078(13)
Rb1 0.0484(7) 0.0350(6) 0.0390(6) -0.0111(5) 0.0212(6) 0.0027(5)
O1 0.058(6) 0.023(4) 0.029(4) -0.001(3) 0.018(4) -0.003(4)
O2 0.033(4) 0.018(3) 0.040(4) -0.006(3) 0.023(4) -0.005(3)
O3 0.037(4) 0.023(4) 0.027(4) -0.004(3) 0.014(3) 0.003(3)
O4 0.048(5) 0.020(4) 0.037(4) 0.005(3) 0.022(4) 0.000(3)
O5 0.044(5) 0.030(4) 0.043(5) 0.009(4) 0.014(4) -0.003(4)
O6 0.026(4) 0.034(4) 0.052(5) 0.008(4) 0.020(4) -0.002(3)
O7 0.048(6) 0.054(6) 0.053(5) 0.012(4) 0.015(5) -0.026(5)
O8 0.024(4) 0.018(3) 0.028(4) -0.001(3) 0.012(3) -0.002(3)
O9 0.021(4) 0.017(3) 0.025(3) 0.004(3) 0.012(3) -0.002(3)
O10 0.032(5) 0.048(5) 0.041(5) -0.019(4) 0.017(4) 0.003(4)
O11 0.024(4) 0.022(3) 0.021(3) 0.004(3) 0.008(3) 0.002(3)
O12 0.026(4) 0.016(3) 0.030(4) 0.006(3) 0.013(3) 0.002(3)
O13 0.016(3) 0.021(3) 0.020(3) -0.002(3) 0.006(3) -0.005(3)
O14 0.019(3) 0.015(3) 0.021(3) 0.005(2) 0.009(3) 0.001(3)
O15 0.022(4) 0.037(4) 0.031(4) 0.001(3) 0.013(3) -0.003(3)
O16 0.040(5) 0.022(4) 0.037(4) -0.009(3) 0.026(4) -0.006(3)
O17 0.038(5) 0.022(4) 0.033(4) -0.003(3) 0.022(4) 0.001(3)
O18 0.020(4) 0.032(4) 0.035(4) -0.005(3) 0.009(3) 0.001(3)
O19 0.025(4) 0.035(4) 0.041(4) 0.005(3) 0.007(4) 0.000(3)
O20 0.027(4) 0.019(3) 0.042(4) -0.006(3) 0.015(3) 0.001(3)
O21 0.041(5) 0.022(4) 0.029(4) -0.008(3) 0.019(4) -0.009(3)
O22 0.036(5) 0.075(6) 0.034(4) 0.002(4) 0.020(4) 0.004(4)
O23 0.040(5) 0.021(4) 0.036(4) -0.007(3) 0.016(4) 0.003(3)
O24 0.032(4) 0.019(3) 0.030(4) -0.001(3) 0.012(3) -0.009(3)
O25 0.023(4) 0.019(3) 0.021(3) 0.000(3) 0.006(3) 0.001(3)
O26 0.036(4) 0.029(4) 0.033(4) -0.003(3) 0.020(4) -0.004(3)
O27 0.034(4) 0.035(4) 0.036(4) 0.005(3) 0.022(4) 0.008(3)
C1 0.104(13) 0.040(7) 0.057(8) -0.006(6) 0.054(9) 0.018(8)
C2 0.080(10) 0.029(6) 0.055(8) -0.003(6) 0.049(8) -0.006(6)
C3 0.055(8) 0.024(6) 0.047(7) -0.003(5) 0.036(6) 0.004(5)
C4 0.056(8) 0.032(6) 0.040(6) -0.009(5) 0.034(6) -0.008(5)
C5 0.051(7) 0.019(5) 0.047(7) -0.005(5) 0.036(6) 0.001(5)
C6 0.041(7) 0.012(5) 0.039(6) 0.001(4) 0.028(6) 0.001(4)
C7 0.028(6) 0.029(6) 0.034(6) -0.011(5) 0.012(5) 0.001(5)
C8 0.035(6) 0.016(5) 0.025(5) 0.001(4) 0.017(5) 0.002(4)
N1 0.090(9) 0.030(5) 0.056(7) -0.005(5) 0.055(7) -0.003(6)
N2 0.055(6) 0.021(4) 0.025(4) 0.002(4) 0.021(5) 0.009(4)
O1W 0.060(8) 0.063(8) 0.013(6) 0.018(5) 0.016(6) 0.044(7)
O2W 0.005(4) 0.011(4) 0.023(5) 0.002(4) 0.005(4) 0.005(4)
O3W 0.013(5) 0.015(5) 0.022(5) -0.013(4) -0.003(4) 0.000(4)
O4W 0.057(11) 0.044(9) 0.061(10) -0.019(8) 0.031(9) -0.021(8)
O5W 0.044(10) 0.057(10) 0.072(11) 0.009(8) 0.041(9) 0.018(8)
O6W 0.047(10) 0.058(11) 0.094(13) -0.033(10) 0.042(9) -0.022(8)
O7W 0.024(6) 0.061(8) 0.036(7) -0.030(6) 0.027(5) -0.021(6)
O8W 0.025(6) 0.023(6) 0.039(6) -0.015(5) 0.029(5) -0.012(5)
O9W 0.039(10) 0.087(12) 0.071(11) -0.023(10) 0.035(9) -0.006(9)
OW1 0.20(3) 0.20(3) 0.22(3) -0.003(19) 0.10(2) 0.012(19)
OW2 0.066(14) 0.088(15) 0.109(17) 0.009(13) 0.019(12) 0.055(12)
OW3 0.16(2) 0.105(17) 0.152(19) 0.052(14) 0.092(15) 0.008(14)
OW4 0.081(17) 0.13(2) 0.058(13) 0.021(13) 0.031(12) 0.081(16)
OW5 0.164(14) 0.173(15) 0.197(15) -0.050(12) 0.112(12) 0.018(12)
OW6 0.162(16) 0.054(8) 0.181(17) 0.014(10) 0.054(14) 0.051(9)
OW7 0.119(11) 0.146(12) 0.102(10) -0.046(9) 0.056(8) -0.070(9)
OW8 0.128(15) 0.20(2) 0.130(14) -0.083(14) 0.070(12) -0.055(14)

loop_
_atom_type_symbol
_atom_type_description
_atom_type_scat_dispersion_real
_atom_type_scat_dispersion_imag
_atom_type_scat_source
C C 0.0033 0.0016 'International Tables Vol C Tables 4.2.6.8 and 6.1.1.4'
H H 0.0000 0.0000 'International Tables Vol C Tables 4.2.6.8 and 6.1.1.4'
As As 0.0499 2.0058 'International Tables Vol C Tables 4.2.6.8 and 6.1.1.4'
Co Co 0.3494 0.9721 'International Tables Vol C Tables 4.2.6.8 and 6.1.1.4'
Mo Mo -1.6832 0.6857 'International Tables Vol C Tables 4.2.6.8 and 6.1.1.4'
N N 0.0061 0.0033 'International Tables Vol C Tables 4.2.6.8 and 6.1.1.4'
O O 0.0106 0.0060 'International Tables Vol C Tables 4.2.6.8 and 6.1.1.4'
Rb Rb -0.9393 2.9676 'International Tables Vol C Tables 4.2.6.8 and 6.1.1.4'

loop_
_geom_angle_atom_site_label_1
_geom_angle_atom_site_label_2
_geom_angle_atom_site_label_3
_geom_angle
_geom_angle_site_symmetry_1
_geom_angle_site_symmetry_3
O21 Mo1 O19 103.9(4) . .
O21 Mo1 O8 98.7(3) . .
O19 Mo1 O8 99.4(3) . .
O21 Mo1 O11 96.1(3) . .
O19 Mo1 O11 96.8(3) . .
O8 Mo1 O11 154.7(3) . .
O21 Mo1 O9 92.8(3) . .
O19 Mo1 O9 162.3(3) . .
O8 Mo1 O9 83.7(3) . .
O11 Mo1 O9 75.1(3) . .
O21 Mo1 O2 170.8(3) . .
O19 Mo1 O2 85.3(3) . .
O8 Mo1 O2 79.9(3) . .
O11 Mo1 O2 82.2(3) . .
O9 Mo1 O2 78.0(2) . .
O21 Mo1 Mo2 96.0(2) . .
O19 Mo1 Mo2 128.2(3) . .
O8 Mo1 Mo2 124.4(2) . .
O11 Mo1 Mo2 33.04(19) . .
O9 Mo1 Mo2 42.11(16) . .
O2 Mo1 Mo2 77.57(17) . .
O26 Mo2 O4 104.3(4) . .
O26 Mo2 O24 101.0(3) . .
O4 Mo2 O24 100.9(3) . .
O26 Mo2 O11 96.2(3) . .
O4 Mo2 O11 95.8(3) . .
O24 Mo2 O11 152.3(3) . .
O26 Mo2 O9 91.9(3) . .
O4 Mo2 O9 162.0(3) . .
O24 Mo2 O9 83.3(3) . .
O11 Mo2 O9 74.4(3) . .
O26 Mo2 O16 170.9(3) . .
O4 Mo2 O16 84.4(3) . .
O24 Mo2 O16 79.8(3) . .
O11 Mo2 O16 79.9(3) . .
O9 Mo2 O16 79.2(2) . .
O26 Mo2 Mo1 95.5(2) . .
O4 Mo2 Mo1 127.0(3) . .
O24 Mo2 Mo1 123.0(2) . .
O11 Mo2 Mo1 32.75(19) . .
O9 Mo2 Mo1 41.64(17) . .
O16 Mo2 Mo1 76.71(17) . .
O18 Mo3 O10 104.7(4) . .
O18 Mo3 O25 98.8(3) . .
O10 Mo3 O25 98.5(4) . .
O18 Mo3 O15 97.6(3) . .
O10 Mo3 O15 98.3(4) . .
O25 Mo3 O15 152.6(3) . .
O18 Mo3 O13 162.3(3) . .
O10 Mo3 O13 92.4(3) . .
O25 Mo3 O13 82.7(3) . .
O15 Mo3 O13 75.2(3) . .
O18 Mo3 O3 84.5(3) . .
O10 Mo3 O3 170.6(3) . .
O25 Mo3 O3 78.0(3) . .
O15 Mo3 O3 81.9(3) . .
O13 Mo3 O3 78.6(2) . .
O18 Mo3 Mo6 128.3(3) . .
O10 Mo3 Mo6 98.2(3) . .
O25 Mo3 Mo6 122.91(19) . .
O15 Mo3 Mo6 32.8(2) . .
O13 Mo3 Mo6 42.44(16) . .
O3 Mo3 Mo6 76.86(18) . .
O5 Mo4 O20 104.7(4) . .
O5 Mo4 O25 101.6(3) . .
O20 Mo4 O25 97.8(3) . .
O5 Mo4 O12 96.1(3) . .
O20 Mo4 O12 97.7(3) . .
O25 Mo4 O12 152.7(3) . .
O5 Mo4 O14 162.7(3) . .
O20 Mo4 O14 90.9(3) . .
O25 Mo4 O14 83.3(3) . .
O12 Mo4 O14 74.1(2) . .
O5 Mo4 O17 86.1(4) . .
O20 Mo4 O17 169.2(3) . .
O25 Mo4 O17 78.6(3) . .
O12 Mo4 O17 82.0(3) . .
O14 Mo4 O17 78.6(2) . .
O5 Mo4 Mo5 127.2(3) . .
O20 Mo4 Mo5 96.5(2) . .
O25 Mo4 Mo5 122.91(19) . .
O12 Mo4 Mo5 32.57(18) . .
O14 Mo4 Mo5 41.49(16) . .
O17 Mo4 Mo5 77.39(19) . .
O23 Mo5 O6 103.8(4) . .
O23 Mo5 O8 100.3(3) . .
O6 Mo5 O8 99.9(3) . .
O23 Mo5 O12 96.6(3) . .
O6 Mo5 O12 96.2(3) . .
O8 Mo5 O12 153.0(3) . .
O23 Mo5 O14 93.2(3) . .
O6 Mo5 O14 161.7(3) . .
O8 Mo5 O14 83.3(3) . .
O12 Mo5 O14 74.9(2) . .
O23 Mo5 O27 171.4(3) . .
O6 Mo5 O27 84.7(3) . .
O8 Mo5 O27 79.3(3) . .
O12 Mo5 O27 80.9(3) . .
O14 Mo5 O27 78.2(3) . .
O23 Mo5 Mo4 97.1(3) . .
O6 Mo5 Mo4 126.9(3) . .
O8 Mo5 Mo4 123.7(2) . .
O12 Mo5 Mo4 32.48(19) . .
O14 Mo5 Mo4 42.44(16) . .
O27 Mo5 Mo4 76.32(19) . .
O22 Mo6 O7 104.0(5) . .
O22 Mo6 O24 99.2(4) . .
O7 Mo6 O24 100.8(4) . .
O22 Mo6 O15 96.6(4) . .
O7 Mo6 O15 96.1(4) . .
O24 Mo6 O15 153.3(3) . .
O22 Mo6 O13 92.2(4) . .
O7 Mo6 O13 162.0(4) . .
O24 Mo6 O13 83.8(3) . .
O15 Mo6 O13 74.1(3) . .
O22 Mo6 O1 170.9(4) . .
O7 Mo6 O1 85.1(4) . .
O24 Mo6 O1 79.9(3) . .
O15 Mo6 O1 81.1(3) . .
O13 Mo6 O1 78.6(3) . .
O22 Mo6 Mo3 96.9(3) . .
O7 Mo6 Mo3 126.3(3) . .
O24 Mo6 Mo3 123.9(2) . .
O15 Mo6 Mo3 32.0(2) . .
O13 Mo6 Mo3 42.08(16) . .
O1 Mo6 Mo3 76.41(19) . .
O13 As1 O14 96.3(3) . .
O13 As1 O9 96.6(3) . .
O14 As1 O9 96.1(3) . .
O18 Co1 O20 91.1(3) 3_757 .
O18 Co1 O2W 94.6(4) 3_757 .
O20 Co1 O2W 82.1(4) . .
O18 Co1 O10 89.3(3) 3_757 .
O20 Co1 O10 84.2(3) . .
O2W Co1 O10 165.8(4) . .
O18 Co1 O3W 170.6(4) 3_757 .
O20 Co1 O3W 95.3(4) . .
O2W Co1 O3W 93.0(4) . .
O10 Co1 O3W 84.6(4) . .
O18 Co1 O1W 87.4(4) 3_757 .
O20 Co1 O1W 173.9(5) . .
O2W Co1 O1W 103.8(5) . .
O10 Co1 O1W 89.9(5) . .
O3W Co1 O1W 85.6(5) . .
O7W Co2 O8W 93.5(6) . .
O7W Co2 O6W 85.6(8) . .
O8W Co2 O6W 87.6(7) . .
O7W Co2 O4W 93.7(7) . .
O8W Co2 O4W 90.7(7) . .
O6W Co2 O4W 178.1(9) . .
O7W Co2 O5W 174.7(7) . .
O8W Co2 O5W 89.1(6) . .
O6W Co2 O5W 90.0(8) . .
O4W Co2 O5W 90.9(8) . .
O7W Co2 O9W 90.3(7) . .
O8W Co2 O9W 175.3(7) . .
O6W Co2 O9W 89.9(8) . .
O4W Co2 O9W 91.9(8) . .
O5W Co2 O9W 86.9(7) . .
C7 O1 Mo6 131.0(7) . .
C8 O2 Mo1 129.2(6) . .
C7 O3 Mo3 130.2(7) . .
Mo5 O8 Mo1 140.1(4) . .
As1 O9 Mo1 127.3(3) . .
As1 O9 Mo2 127.2(3) . .
Mo1 O9 Mo2 96.2(2) . .
Mo3 O10 Co1 133.8(5) . .
Mo1 O11 Mo2 114.2(3) . .
Mo4 O12 Mo5 114.9(3) . .
As1 O13 Mo3 126.4(3) . .
As1 O13 Mo6 125.4(3) . .
Mo3 O13 Mo6 95.5(2) . .
As1 O14 Mo5 127.8(3) . .
As1 O14 Mo4 125.1(3) . .
Mo5 O14 Mo4 96.1(2) . .
Mo3 O15 Mo6 115.2(3) . .
C8 O16 Mo2 130.0(6) . .
C6 O17 Mo4 130.3(7) . .
Mo3 O18 Co1 148.3(4) . 3_757
Mo4 O20 Co1 133.9(4) . .
Mo2 O24 Mo6 139.4(4) . .
Mo4 O25 Mo3 139.9(4) . .
C6 O27 Mo5 130.4(7) . .
C7 C1 H1A 109.5 . .
C7 C1 H1B 109.5 . .
H1A C1 H1B 109.5 . .
C7 C1 H1C 109.5 . .
H1A C1 H1C 109.5 . .
H1B C1 H1C 109.5 . .
C3 C2 N1 110.6(12) . .
C3 C2 H2A 109.5 . .
N1 C2 H2A 109.5 . .
C3 C2 H2B 109.5 . .
N1 C2 H2B 109.5 . .
H2A C2 H2B 108.1 . .
C2 C3 C6 114.2(10) . .
C2 C3 H3A 108.7 . .
C6 C3 H3A 108.7 . .
C2 C3 H3B 108.7 . .
C6 C3 H3B 108.7 . .
H3A C3 H3B 107.6 . .
C8 C4 C5 113.8(9) . .
C8 C4 H4A 108.8 . .
C5 C4 H4A 108.8 . .
C8 C4 H4B 108.8 . .
C5 C4 H4B 108.8 . .
H4A C4 H4B 107.7 . .
N2 C5 C4 112.8(9) . .
N2 C5 H5A 109.0 . .
C4 C5 H5A 109.0 . .
N2 C5 H5B 109.0 . .
C4 C5 H5B 109.0 . .
H5A C5 H5B 107.8 . .
O17 C6 O27 125.5(9) . .
O17 C6 C3 117.8(10) . .
O27 C6 C3 116.7(10) . .
O1 C7 O3 125.5(10) . .
O1 C7 C1 117.6(10) . .
O3 C7 C1 116.9(10) . .
O2 C8 O16 126.3(9) . .
O2 C8 C4 117.2(9) . .
O16 C8 C4 116.6(9) . .
C2 N1 H1D 109.5 . .
C2 N1 H1E 109.5 . .
H1D N1 H1E 109.5 . .
C2 N1 H1F 109.5 . .
H1D N1 H1F 109.5 . .
H1E N1 H1F 109.5 . .
C5 N2 H2C 109.5 . .
C5 N2 H2D 109.5 . .
H2C N2 H2D 109.5 . .
C5 N2 H2E 109.5 . .
H2C N2 H2E 109.5 . .
H2D N2 H2E 109.5 . .

loop_
_geom_bond_atom_site_label_1
_geom_bond_atom_site_label_2
_geom_bond_distance
_geom_bond_site_symmetry_2
Mo1 O21 1.700(7) .
Mo1 O19 1.723(8) .
Mo1 O8 1.905(7) .
Mo1 O11 1.940(7) .
Mo1 O9 2.186(7) .
Mo1 O2 2.325(7) .
Mo1 Mo2 3.2704(12) .
Mo2 O26 1.709(7) .
Mo2 O4 1.718(7) .
Mo2 O24 1.893(7) .
Mo2 O11 1.955(7) .
Mo2 O9 2.206(6) .
Mo2 O16 2.328(7) .
Mo3 O18 1.715(7) .
Mo3 O10 1.723(7) .
Mo3 O25 1.909(7) .
Mo3 O15 1.917(7) .
Mo3 O13 2.202(6) .
Mo3 O3 2.277(7) .
Mo3 Mo6 3.2703(12) .
Mo4 O5 1.703(8) .
Mo4 O20 1.738(7) .
Mo4 O25 1.897(7) .
Mo4 O12 1.942(7) .
Mo4 O14 2.225(6) .
Mo4 O17 2.280(7) .
Mo4 Mo5 3.2784(12) .
Mo5 O23 1.716(7) .
Mo5 O6 1.719(7) .
Mo5 O8 1.904(6) .
Mo5 O12 1.947(6) .
Mo5 O14 2.184(6) .
Mo5 O27 2.303(7) .
Mo6 O22 1.706(8) .
Mo6 O7 1.725(8) .
Mo6 O24 1.898(7) .
Mo6 O15 1.956(7) .
Mo6 O13 2.217(6) .
Mo6 O1 2.275(8) .
As1 O13 1.778(6) .
As1 O14 1.785(6) .
As1 O9 1.786(6) .
Co1 O18 2.103(8) 3_757
Co1 O20 2.145(8) .
Co1 O2W 2.193(12) .
Co1 O10 2.201(9) .
Co1 O3W 2.200(13) .
Co1 O1W 2.277(18) .
Co2 O7W 1.998(15) .
Co2 O8W 2.025(14) .
Co2 O6W 2.062(18) .
Co2 O4W 2.077(17) .
Co2 O5W 2.141(19) .
Co2 O9W 2.20(2) .
O1 C7 1.246(13) .
O2 C8 1.247(12) .
O3 C7 1.250(13) .
O16 C8 1.261(12) .
O17 C6 1.250(13) .
O18 Co1 2.103(8) 3_757
O27 C6 1.266(13) .
C1 C7 1.521(15) .
C1 H1A 0.9600 .
C1 H1B 0.9600 .
C1 H1C 0.9600 .
C2 C3 1.479(18) .
C2 N1 1.489(15) .
C2 H2A 0.9700 .
C2 H2B 0.9700 .
C3 C6 1.520(14) .
C3 H3A 0.9700 .
C3 H3B 0.9700 .
C4 C8 1.512(14) .
C4 C5 1.512(15) .
C4 H4A 0.9700 .
C4 H4B 0.9700 .
C5 N2 1.475(13) .
C5 H5A 0.9700 .
C5 H5B 0.9700 .
N1 H1D 0.8900 .
N1 H1E 0.8900 .
N1 H1F 0.8900 .
N2 H2C 0.8900 .
N2 H2D 0.8900 .
N2 H2E 0.8900 .
OW1 OW2 0.72(7) .

loop_
_geom_torsion_atom_site_label_1
_geom_torsion_atom_site_label_2
_geom_torsion_atom_site_label_3
_geom_torsion_atom_site_label_4
_geom_torsion
_geom_torsion_site_symmetry_4
O13 As1 O9 Mo1 159.5(4) .
O14 As1 O9 Mo1 62.5(4) .
O13 As1 O9 Mo2 -61.9(4) .
O14 As1 O9 Mo2 -159.0(4) .
O18 Mo3 O10 Co1 69.8(6) .
O25 Mo3 O10 Co1 -31.7(6) .
O15 Mo3 O10 Co1 170.0(5) .
O13 Mo3 O10 Co1 -114.7(6) .
Mo6 Mo3 O10 Co1 -156.9(5) .
O14 As1 O13 Mo3 -66.3(4) .
O9 As1 O13 Mo3 -163.2(4) .
O14 As1 O13 Mo6 161.7(4) .
O9 As1 O13 Mo6 64.8(4) .
O13 As1 O14 Mo5 -160.7(4) .
O9 As1 O14 Mo5 -63.4(4) .
O13 As1 O14 Mo4 64.3(4) .
O9 As1 O14 Mo4 161.6(4) .
O10 Mo3 O18 Co1 -140.2(8) 3_757
O25 Mo3 O18 Co1 -38.9(8) 3_757
O15 Mo3 O18 Co1 119.1(8) 3_757
O13 Mo3 O18 Co1 54.7(15) 3_757
O3 Mo3 O18 Co1 38.1(8) 3_757
Mo6 Mo3 O18 Co1 106.5(8) 3_757
O5 Mo4 O20 Co1 -66.4(6) .
O25 Mo4 O20 Co1 37.8(6) .
O12 Mo4 O20 Co1 -164.8(5) .
O14 Mo4 O20 Co1 121.2(5) .
O17 Mo4 O20 Co1 107.6(16) .
Mo5 Mo4 O20 Co1 162.4(5) .
O26 Mo2 O24 Mo6 -16.1(6) .
O4 Mo2 O24 Mo6 -123.1(6) .
O11 Mo2 O24 Mo6 111.1(7) .
O9 Mo2 O24 Mo6 74.6(6) .
O16 Mo2 O24 Mo6 154.7(6) .
Mo1 Mo2 O24 Mo6 88.0(6) .
O22 Mo6 O24 Mo2 18.8(7) .
O7 Mo6 O24 Mo2 125.1(6) .
O15 Mo6 O24 Mo2 -106.7(8) .
O13 Mo6 O24 Mo2 -72.5(6) .
O1 Mo6 O24 Mo2 -152.0(6) .
Mo3 Mo6 O24 Mo2 -86.0(6) .
O5 Mo4 O25 Mo3 122.6(6) .
O20 Mo4 O25 Mo3 15.8(6) .
O12 Mo4 O25 Mo3 -108.1(7) .
O14 Mo4 O25 Mo3 -74.2(5) .
O17 Mo4 O25 Mo3 -153.9(6) .
Mo5 Mo4 O25 Mo3 -87.2(6) .
N1 C2 C3 C6 -175.8(9) .
C8 C4 C5 N2 172.5(10) .
Mo4 O17 C6 O27 3.5(15) .
Mo4 O17 C6 C3 -176.4(7) .
Mo5 O27 C6 O17 -4.3(15) .
Mo5 O27 C6 C3 175.6(7) .
C2 C3 C6 O17 5.1(14) .
C2 C3 C6 O27 -174.8(9) .
Mo6 O1 C7 O3 1.1(18) .
Mo6 O1 C7 C1 -178.5(9) .
Mo3 O3 C7 O1 0.0(17) .
Mo3 O3 C7 C1 179.7(9) .
Mo1 O2 C8 O16 -1.9(15) .
Mo1 O2 C8 C4 178.6(7) .
Mo2 O16 C8 O2 -3.3(16) .
Mo2 O16 C8 C4 176.2(7) .
C5 C4 C8 O2 -160.6(10) .
C5 C4 C8 O16 19.9(15) .
